data_7022570
loop_
_publ_author_name
'Willcocks, Alexander M.'
'Pugh, Thomas'
'Hamilton, Jeff A.'
'Johnson, Andrew L.'
'Richards, Stephen P.'
'Kingsley, Andrew J.'

_publ_section_title
;
 CVD of pure copper films from novel iso-ureate complexes.
;
_journal_issue 15
_journal_name_full 'Dalton transactions (Cambridge, England : 2003)'
_journal_page_first 5554
_journal_page_last 5565
_journal_paper_doi 10.1039/c3dt00104k
_journal_volume 42
_journal_year 2013
_chemical_formula_sum 'C18 H38 Cu2 N4 O2'
_chemical_formula_weight 469.60
_chemical_name_systematic
;
?
;
_space_group_IT_number 14
_symmetry_cell_setting monoclinic
_symmetry_space_group_name_Hall '-P 2ybc'
_symmetry_space_group_name_H-M 'P 1 21/c 1'
_atom_sites_solution_hydrogens geom
_atom_sites_solution_primary direct
_atom_sites_solution_secondary difmap
_audit_creation_method SHELXL-97
_cell_angle_alpha 90.00
_cell_angle_beta 101.5790(10)
_cell_angle_gamma 90.00
_cell_formula_units_Z 2
_cell_length_a 6.9630(2)
_cell_length_b 16.1930(5)
_cell_length_c 10.4080(3)
_cell_measurement_reflns_used 2633
_cell_measurement_temperature 150(2)
_cell_measurement_theta_max 27.56
_cell_measurement_theta_min 3.21
_cell_volume 1149.64(6)
_computing_cell_refinement 'HKL Scalepack (Otwinowski & Minor 1997)'
_computing_data_collection 'Kappa CCD'
_computing_data_reduction 'Denzo and Scalepak (Otwinowski & Minor, 1997)'
_computing_molecular_graphics 'ORTEP 3 for Windows (Farrugia, 1997)'
_computing_structure_refinement 'SHELXL-97 (Sheldrick, 1997)'
_computing_structure_solution 'SHELXS-86 (Sheldrick, 1986)'
_diffrn_ambient_temperature 150(2)
_diffrn_measured_fraction_theta_full 0.993
_diffrn_measured_fraction_theta_max 0.993
_diffrn_measurement_device_type 'Bruker Kappa CCD Diffractometer'
_diffrn_measurement_method 'omega and phi scans'
_diffrn_radiation_monochromator graphite
_diffrn_radiation_source 'fine-focus sealed tube'
_diffrn_radiation_type MoK\a
_diffrn_radiation_wavelength 0.71073
_diffrn_reflns_av_R_equivalents 0.0499
_diffrn_reflns_av_sigmaI/netI 0.0307
_diffrn_reflns_limit_h_max 9
_diffrn_reflns_limit_h_min -9
_diffrn_reflns_limit_k_max 21
_diffrn_reflns_limit_k_min -21
_diffrn_reflns_limit_l_max 13
_diffrn_reflns_limit_l_min -13
_diffrn_reflns_number 21623
_diffrn_reflns_theta_full 27.56
_diffrn_reflns_theta_max 27.56
_diffrn_reflns_theta_min 3.21
_diffrn_standards_decay_% 0
_diffrn_standards_interval_count 0
_diffrn_standards_interval_time 0
_diffrn_standards_number 0
_exptl_absorpt_coefficient_mu 1.867
_exptl_absorpt_correction_T_max 0.8353
_exptl_absorpt_correction_T_min 0.7064
_exptl_absorpt_correction_type multi-scan
_exptl_absorpt_process_details 'SORTAV (Blessing, 1995)'
_exptl_crystal_colour colourles
_exptl_crystal_density_diffrn 1.357
_exptl_crystal_density_method 'not measured'
_exptl_crystal_description block
_exptl_crystal_F_000 496
_exptl_crystal_size_max 0.20
_exptl_crystal_size_mid 0.15
_exptl_crystal_size_min 0.10
_refine_diff_density_max 0.651
_refine_diff_density_min -0.501
_refine_diff_density_rms 0.129
_refine_ls_extinction_method none
_refine_ls_goodness_of_fit_ref 1.076
_refine_ls_hydrogen_treatment constr
_refine_ls_matrix_type full
_refine_ls_number_parameters 123
_refine_ls_number_reflns 2633
_refine_ls_number_restraints 0
_refine_ls_restrained_S_all 1.076
_refine_ls_R_factor_all 0.0448
_refine_ls_R_factor_gt 0.0320
_refine_ls_shift/su_max 0.001
_refine_ls_shift/su_mean 0.000
_refine_ls_structure_factor_coef Fsqd
_refine_ls_weighting_details 'calc w=1/[\s^2^(Fo^2^)+(0.0353P)^2^+0.5867P] where P=(Fo^2^+2Fc^2^)/3'
_refine_ls_weighting_scheme calc
_refine_ls_wR_factor_gt 0.0727
_refine_ls_wR_factor_ref 0.0788
_reflns_number_gt 2185
_reflns_number_total 2633
_reflns_threshold_expression >2sigma(I)
_cod_data_source_file c3dt00104k.txt
_cod_data_source_block 2
_cod_depositor_comments
;
The following automatic conversions were performed:

'_symmetry_cell_setting' value 'Monoclinic' changed to 'monoclinic'
according to /home/saulius/struct/CIF-dictionaries/cif_core.dic
dictionary named 'cif_core.dic' version 2.4.2 from
2011-04-26.

'_exptl_absorpt_correction_type' value 'Multi-scan'
changed to 'multi-scan' according to
/home/saulius/struct/CIF-dictionaries/cif_core.dic dictionary named
'cif_core.dic' version 2.4.2 from
2011-04-26.

'_refine_ls_hydrogen_treatment' value 'Constr' changed
to 'constr' according to
/home/saulius/struct/CIF-dictionaries/cif_core.dic dictionary named
'cif_core.dic' version 2.4.2 from 2011-04-26.

Automatic conversion script
Id: cif_fix_values 1891 2012-01-12 08:04:46Z andrius 
;
_cod_original_sg_symbol_H-M P21/c
_cod_database_code 7022570

loop_
_symmetry_equiv_pos_as_xyz
'x, y, z'
'-x, y+1/2, -z+1/2'
'-x, -y, -z'
'x, -y-1/2, z-1/2'

loop_
_atom_site_label
_atom_site_type_symbol
_atom_site_fract_x
_atom_site_fract_y
_atom_site_fract_z
_atom_site_U_iso_or_equiv
_atom_site_adp_type
_atom_site_occupancy
_atom_site_symmetry_multiplicity
_atom_site_calc_flag
_atom_site_refinement_flags
Cu1 Cu 1.00396(3) 0.440133(15) 0.57439(2) 0.02708(10) Uani 1 1 d .
O1 O 0.53463(19) 0.41156(9) 0.27253(14) 0.0295(3) Uani 1 1 d .
N1 N 0.7807(2) 0.40036(10) 0.45899(17) 0.0284(4) Uani 1 1 d .
N2 N 0.7728(2) 0.51345(10) 0.31951(16) 0.0277(4) Uani 1 1 d .
C1 C 0.7003(3) 0.44297(12) 0.3537(2) 0.0248(4) Uani 1 1 d .
C2 C 0.7029(3) 0.31786(13) 0.4830(2) 0.0342(5) Uani 1 1 d .
H2 H 0.5891 0.3054 0.4104 0.041 Uiso 1 1 calc R
C3 C 0.8592(4) 0.25381(16) 0.4810(3) 0.0562(7) Uani 1 1 d .
H3A H 0.8964 0.2541 0.3950 0.084 Uiso 1 1 calc R
H3B H 0.8086 0.1992 0.4974 0.084 Uiso 1 1 calc R
H3C H 0.9743 0.2665 0.5493 0.084 Uiso 1 1 calc R
C4 C 0.6320(6) 0.31791(19) 0.6099(3) 0.0712(9) Uani 1 1 d .
H4A H 0.7420 0.3297 0.6824 0.107 Uiso 1 1 calc R
H4B H 0.5766 0.2637 0.6233 0.107 Uiso 1 1 calc R
H4C H 0.5309 0.3604 0.6068 0.107 Uiso 1 1 calc R
C5 C 0.6856(3) 0.54943(13) 0.1899(2) 0.0318(5) Uani 1 1 d .
H5 H 0.5397 0.5445 0.1757 0.038 Uiso 1 1 calc R
C6 C 0.7392(4) 0.63993(15) 0.1874(2) 0.0451(6) Uani 1 1 d .
H6A H 0.6950 0.6689 0.2589 0.068 Uiso 1 1 calc R
H6B H 0.6756 0.6641 0.1032 0.068 Uiso 1 1 calc R
H6C H 0.8817 0.6454 0.1983 0.068 Uiso 1 1 calc R
C7 C 0.7565(4) 0.50283(18) 0.0812(2) 0.0466(6) Uani 1 1 d .
H7A H 0.8994 0.5075 0.0939 0.070 Uiso 1 1 calc R
H7B H 0.6958 0.5265 -0.0040 0.070 Uiso 1 1 calc R
H7C H 0.7199 0.4445 0.0836 0.070 Uiso 1 1 calc R
C8 C 0.3538(3) 0.43445(14) 0.3129(2) 0.0344(5) Uani 1 1 d .
H8A H 0.3132 0.4906 0.2811 0.041 Uiso 1 1 calc R
H8B H 0.3734 0.4342 0.4098 0.041 Uiso 1 1 calc R
C9 C 0.1994(3) 0.37303(15) 0.2558(3) 0.0412(5) Uani 1 1 d .
H9A H 0.1871 0.3711 0.1604 0.062 Uiso 1 1 calc R
H9B H 0.0737 0.3895 0.2767 0.062 Uiso 1 1 calc R
H9C H 0.2363 0.3183 0.2929 0.062 Uiso 1 1 calc R

loop_
_atom_site_aniso_label
_atom_site_aniso_U_11
_atom_site_aniso_U_22
_atom_site_aniso_U_33
_atom_site_aniso_U_23
_atom_site_aniso_U_13
_atom_site_aniso_U_12
Cu1 0.02649(15) 0.02588(15) 0.02820(15) 0.00050(9) 0.00390(10) -0.00494(9)
O1 0.0222(7) 0.0322(7) 0.0340(8) -0.0087(6) 0.0051(6) -0.0024(6)
N1 0.0274(8) 0.0230(9) 0.0345(9) 0.0000(7) 0.0060(7) -0.0051(7)
N2 0.0276(8) 0.0287(9) 0.0266(9) 0.0003(7) 0.0048(7) -0.0032(7)
C1 0.0211(9) 0.0270(10) 0.0271(10) -0.0068(8) 0.0063(8) -0.0006(7)
C2 0.0337(11) 0.0270(11) 0.0408(12) 0.0002(9) 0.0048(9) -0.0086(9)
C3 0.0560(16) 0.0317(13) 0.082(2) 0.0016(13) 0.0157(15) 0.0003(12)
C4 0.101(3) 0.0499(17) 0.077(2) -0.0008(15) 0.0515(19) -0.0261(17)
C5 0.0262(10) 0.0374(12) 0.0309(11) 0.0042(9) 0.0037(9) 0.0009(8)
C6 0.0478(14) 0.0427(14) 0.0431(13) 0.0117(11) 0.0052(11) -0.0047(11)
C7 0.0467(14) 0.0624(17) 0.0308(13) -0.0011(11) 0.0086(11) 0.0034(12)
C8 0.0251(10) 0.0356(12) 0.0438(13) -0.0079(9) 0.0096(9) -0.0001(8)
C9 0.0269(11) 0.0378(13) 0.0589(15) -0.0020(11) 0.0086(10) -0.0053(9)

loop_
_atom_type_symbol
_atom_type_description
_atom_type_scat_dispersion_real
_atom_type_scat_dispersion_imag
_atom_type_scat_source
C C 0.0033 0.0016 'International Tables Vol C Tables 4.2.6.8 and 6.1.1.4'
H H 0.0000 0.0000 'International Tables Vol C Tables 4.2.6.8 and 6.1.1.4'
O O 0.0106 0.0060 'International Tables Vol C Tables 4.2.6.8 and 6.1.1.4'
N N 0.0061 0.0033 'International Tables Vol C Tables 4.2.6.8 and 6.1.1.4'
Cu Cu 0.3201 1.2651 'International Tables Vol C Tables 4.2.6.8 and 6.1.1.4'

loop_
_geom_angle_atom_site_label_1
_geom_angle_atom_site_label_2
_geom_angle_atom_site_label_3
_geom_angle
_geom_angle_site_symmetry_1
_geom_angle_site_symmetry_3
N2 Cu1 N1 175.58(7) 3_766 .
N2 Cu1 Cu1 88.06(5) 3_766 3_766
N1 Cu1 Cu1 87.53(5) . 3_766
C1 O1 C8 113.23(15) . .
C1 N1 C2 120.18(17) . .
C1 N1 Cu1 120.69(13) . .
C2 N1 Cu1 119.02(13) . .
C1 N2 C5 118.30(17) . .
C1 N2 Cu1 120.19(14) . 3_766
C5 N2 Cu1 121.21(13) . 3_766
N1 C1 N2 123.49(18) . .
N1 C1 O1 118.53(17) . .
N2 C1 O1 117.96(17) . .
N1 C2 C4 110.15(19) . .
N1 C2 C3 109.20(18) . .
C4 C2 C3 112.3(2) . .
N1 C2 H2 108.4 . .
C4 C2 H2 108.4 . .
C3 C2 H2 108.4 . .
C2 C3 H3A 109.5 . .
C2 C3 H3B 109.5 . .
H3A C3 H3B 109.5 . .
C2 C3 H3C 109.5 . .
H3A C3 H3C 109.5 . .
H3B C3 H3C 109.5 . .
C2 C4 H4A 109.5 . .
C2 C4 H4B 109.5 . .
H4A C4 H4B 109.5 . .
C2 C4 H4C 109.5 . .
H4A C4 H4C 109.5 . .
H4B C4 H4C 109.5 . .
N2 C5 C6 109.82(18) . .
N2 C5 C7 110.30(18) . .
C6 C5 C7 110.4(2) . .
N2 C5 H5 108.8 . .
C6 C5 H5 108.8 . .
C7 C5 H5 108.8 . .
C5 C6 H6A 109.5 . .
C5 C6 H6B 109.5 . .
H6A C6 H6B 109.5 . .
C5 C6 H6C 109.5 . .
H6A C6 H6C 109.5 . .
H6B C6 H6C 109.5 . .
C5 C7 H7A 109.5 . .
C5 C7 H7B 109.5 . .
H7A C7 H7B 109.5 . .
C5 C7 H7C 109.5 . .
H7A C7 H7C 109.5 . .
H7B C7 H7C 109.5 . .
O1 C8 C9 108.09(17) . .
O1 C8 H8A 110.1 . .
C9 C8 H8A 110.1 . .
O1 C8 H8B 110.1 . .
C9 C8 H8B 110.1 . .
H8A C8 H8B 108.4 . .
C8 C9 H9A 109.5 . .
C8 C9 H9B 109.5 . .
H9A C9 H9B 109.5 . .
C8 C9 H9C 109.5 . .
H9A C9 H9C 109.5 . .
H9B C9 H9C 109.5 . .

loop_
_geom_bond_atom_site_label_1
_geom_bond_atom_site_label_2
_geom_bond_distance
_geom_bond_site_symmetry_2
Cu1 N2 1.8739(16) 3_766
Cu1 N1 1.8773(17) .
Cu1 Cu1 2.4750(5) 3_766
O1 C1 1.383(2) .
O1 C8 1.453(2) .
N1 C1 1.321(3) .
N1 C2 1.482(3) .
N2 C1 1.325(3) .
N2 C5 1.483(3) .
N2 Cu1 1.8739(16) 3_766
C2 C4 1.499(4) .
C2 C3 1.507(3) .
C2 H2 1.0000 .
C3 H3A 0.9800 .
C3 H3B 0.9800 .
C3 H3C 0.9800 .
C4 H4A 0.9800 .
C4 H4B 0.9800 .
C4 H4C 0.9800 .
C5 C6 1.514(3) .
C5 C7 1.523(3) .
C5 H5 1.0000 .
C6 H6A 0.9800 .
C6 H6B 0.9800 .
C6 H6C 0.9800 .
C7 H7A 0.9800 .
C7 H7B 0.9800 .
C7 H7C 0.9800 .
C8 C9 1.497(3) .
C8 H8A 0.9900 .
C8 H8B 0.9900 .
C9 H9A 0.9800 .
C9 H9B 0.9800 .
C9 H9C 0.9800 .
